data_7110145
loop_
_publ_author_name
'Pandur Venkatesan Balaji'
'Srinivasan Chandrasekaran'

_publ_section_title
;
 Stereoselective geminal difunctionalization of vinyl arenes mediated by
 the bromonium ion
;
_journal_name_full Chem.Commun.
_journal_page_first 70
_journal_paper_doi 10.1039/c3cc46003g
_journal_volume 50
_journal_year 2013
_chemical_absolute_configuration syn
_chemical_compound_source 'see text'
_chemical_formula_moiety 'C25 H27 N O3 S, C H Cl3'
_chemical_formula_sum 'C26 H28 Cl3 N O3 S'
_chemical_formula_weight 540.91
_chemical_name_systematic ?
_space_group_IT_number 19
_symmetry_cell_setting orthorhombic
_symmetry_Int_Tables_number 19
_symmetry_space_group_name_Hall 'P 2ac 2ab'
_symmetry_space_group_name_H-M 'P 21 21 21'
_atom_sites_solution_hydrogens geom
_atom_sites_solution_primary direct
_atom_sites_solution_secondary difmap
_cell_angle_alpha 90
_cell_angle_beta 90
_cell_angle_gamma 90
_cell_formula_units_Z 4
_cell_length_a 8.413(1)
_cell_length_b 14.850(2)
_cell_length_c 21.756(2)
_cell_measurement_reflns_used 15460
_cell_measurement_temperature 295(1)
_cell_measurement_theta_max 25.0
_cell_measurement_theta_min 2.6
_cell_volume 2718.0(5)
_computing_cell_refinement 'CrysAlisPro CCD (Oxford Diffraction, 2009)'
_computing_data_collection 'CrysAlisPro CCD (Oxford Diffraction, 2009)'
_computing_data_reduction 'CrysAlisPro RED (Oxford Diffraction, 2009)'
_computing_molecular_graphics 'Ortep-3 (Farrugia, 1997) and CAMERON (Watkin et al., 1993)'
_computing_publication_material 'WinGX (Farrugia, 1999)'
_computing_structure_refinement 'SHELXL97 (Sheldrick, 2008)'
_computing_structure_solution 'SHELXS97  (Sheldrick, 2008)'
_diffrn_ambient_temperature 295(1)
_diffrn_measured_fraction_theta_full 0.999
_diffrn_measured_fraction_theta_max 0.999
_diffrn_measurement_device_type 'Oxford Xcalibur,Eos(Nova) CCD detector'
_diffrn_measurement_method 'f\w scans'
_diffrn_radiation_probe x-ray
_diffrn_radiation_type MoK\a
_diffrn_radiation_wavelength 0.71073
_diffrn_reflns_av_R_equivalents 0.1452
_diffrn_reflns_av_sigmaI/netI 0.1540
_diffrn_reflns_limit_h_max 10
_diffrn_reflns_limit_h_min -9
_diffrn_reflns_limit_k_max 17
_diffrn_reflns_limit_k_min -17
_diffrn_reflns_limit_l_max 25
_diffrn_reflns_limit_l_min -25
_diffrn_reflns_number 15460
_diffrn_reflns_reduction_process
;
;
_diffrn_reflns_theta_full 25.00
_diffrn_reflns_theta_max 25.00
_diffrn_reflns_theta_min 2.60
_exptl_absorpt_coefficient_mu 0.441
_exptl_absorpt_correction_T_max 0.9169
_exptl_absorpt_correction_T_min 0.8790
_exptl_absorpt_correction_type multi-scan
_exptl_absorpt_process_details 'CrysAlis RED (Oxford Diffraction,2009)'
_exptl_crystal_colour colourless
_exptl_crystal_density_diffrn 1.322
_exptl_crystal_density_method 'Not Measured'
_exptl_crystal_description block
_exptl_crystal_F_000 1128
_exptl_crystal_size_max 0.30
_exptl_crystal_size_mid 0.25
_exptl_crystal_size_min 0.20
_refine_diff_density_max 0.283
_refine_diff_density_min -0.248
_refine_diff_density_rms 0.049
_refine_ls_abs_structure_details 'Flack H D (1983), Acta Cryst. A39, 876-881'
_refine_ls_abs_structure_Flack 0.11(12)
_refine_ls_extinction_method none
_refine_ls_goodness_of_fit_ref 0.975
_refine_ls_hydrogen_treatment constr
_refine_ls_matrix_type full
_refine_ls_number_parameters 309
_refine_ls_number_reflns 4718
_refine_ls_number_restraints 0
_refine_ls_restrained_S_all 0.975
_refine_ls_R_factor_all 0.1637
_refine_ls_R_factor_gt 0.0768
_refine_ls_shift/su_max 0.000
_refine_ls_shift/su_mean 0.000
_refine_ls_structure_factor_coef Fsqd
_refine_ls_weighting_details 'calc w=1/[\s^2^(Fo^2^)+(0.0199P)^2^+0.0000P] where P=(Fo^2^+2Fc^2^)/3'
_refine_ls_weighting_scheme calc
_refine_ls_wR_factor_gt 0.1077
_refine_ls_wR_factor_ref 0.1387
_reflns_number_gt 2307
_reflns_number_total 4718
_reflns_threshold_expression >2sigma(I)
_cod_data_source_file c3cc46003g.txt
_cod_data_source_block asb
_cod_original_cell_volume 2718.1(5)
_cod_database_code 7110145

loop_
_symmetry_equiv_pos_site_id
_symmetry_equiv_pos_as_xyz
1 x,y,z
2 1/2-x,-y,1/2+z
3 1/2+x,1/2-y,-z
4 -x,1/2+y,1/2-z

loop_
_atom_site_label
_atom_site_type_symbol
_atom_site_fract_x
_atom_site_fract_y
_atom_site_fract_z
_atom_site_U_iso_or_equiv
_atom_site_adp_type
_atom_site_occupancy
_atom_site_symmetry_multiplicity
_atom_site_calc_flag
_atom_site_refinement_flags
S1 S 0.6635(2) 0.76612(12) 0.91274(7) 0.0478(4) Uani 1 1 d .
O1 O 0.6966(5) 0.5492(3) 0.82702(18) 0.0529(12) Uani 1 1 d .
O2 O 0.5288(5) 0.8105(3) 0.8852(2) 0.0573(13) Uani 1 1 d .
O3 O 0.6902(5) 0.7731(3) 0.97704(17) 0.0643(13) Uani 1 1 d .
N1 N 0.6429(5) 0.6594(3) 0.8981(2) 0.0387(13) Uani 1 1 d .
C1 C 0.7515(7) 0.5930(4) 0.9278(3) 0.0438(17) Uani 1 1 d .
H1 H 0.8344 0.6244 0.9510 0.053 Uiso 1 1 calc R
C2 C 0.8228(8) 0.5491(4) 0.8706(3) 0.0562(19) Uani 1 1 d .
H2A H 0.9127 0.5836 0.8556 0.067 Uiso 1 1 calc R
H2B H 0.8575 0.4882 0.8794 0.067 Uiso 1 1 calc R
C3 C 0.6177(7) 0.6322(4) 0.8332(3) 0.0450(17) Uani 1 1 d .
H3 H 0.6675 0.6767 0.8060 0.054 Uiso 1 1 calc R
C4 C 0.8350(8) 0.8036(4) 0.8741(3) 0.0414(15) Uani 1 1 d .
C5 C 0.9822(7) 0.7922(4) 0.9011(3) 0.0465(17) Uani 1 1 d .
H5 H 0.9910 0.7697 0.9408 0.056 Uiso 1 1 calc R
C6 C 1.1177(8) 0.8152(4) 0.8673(3) 0.0549(19) Uani 1 1 d .
H6 H 1.2175 0.8055 0.8845 0.066 Uiso 1 1 calc R
C7 C 1.1077(8) 0.8513(5) 0.8098(3) 0.0556(19) Uani 1 1 d .
C8 C 0.9563(9) 0.8627(5) 0.7840(3) 0.060(2) Uani 1 1 d .
H8 H 0.9477 0.8865 0.7446 0.073 Uiso 1 1 calc R
C9 C 0.8203(8) 0.8398(4) 0.8154(3) 0.0538(18) Uani 1 1 d .
H9 H 0.7207 0.8483 0.7978 0.065 Uiso 1 1 calc R
C10 C 1.2572(8) 0.8747(5) 0.7740(4) 0.091(3) Uani 1 1 d .
H10A H 1.3449 0.8807 0.8019 0.137 Uiso 1 1 calc R
H10B H 1.2415 0.9305 0.7525 0.137 Uiso 1 1 calc R
H10C H 1.2796 0.8277 0.7449 0.137 Uiso 1 1 calc R
C11 C 0.6598(7) 0.5300(4) 0.9697(3) 0.0492(17) Uani 1 1 d .
H11A H 0.5996 0.5658 0.9988 0.059 Uiso 1 1 calc R
H11B H 0.5844 0.4962 0.9451 0.059 Uiso 1 1 calc R
C12 C 0.7606(7) 0.4658(5) 1.0042(3) 0.0442(17) Uani 1 1 d .
C13 C 0.8617(8) 0.4949(5) 1.0503(3) 0.0573(19) Uani 1 1 d .
H13 H 0.8668 0.5558 1.0599 0.069 Uiso 1 1 calc R
C14 C 0.9558(9) 0.4337(7) 1.0826(3) 0.081(3) Uani 1 1 d .
H14 H 1.0207 0.4544 1.1142 0.097 Uiso 1 1 calc R
C15 C 0.9546(11) 0.3439(7) 1.0688(4) 0.096(3) Uani 1 1 d .
H15 H 1.0186 0.3036 1.0901 0.115 Uiso 1 1 calc R
C16 C 0.8569(11) 0.3153(6) 1.0227(4) 0.088(3) Uani 1 1 d .
H16 H 0.8535 0.2545 1.0126 0.106 Uiso 1 1 calc R
C17 C 0.7638(8) 0.3749(5) 0.9910(3) 0.061(2) Uani 1 1 d .
H17 H 0.7001 0.3533 0.9593 0.074 Uiso 1 1 calc R
C18 C 0.4425(7) 0.6208(5) 0.8151(3) 0.0522(18) Uani 1 1 d .
H18 H 0.3904 0.6785 0.8239 0.063 Uiso 1 1 calc R
C19 C 0.3593(8) 0.5519(5) 0.8530(3) 0.0486(17) Uani 1 1 d .
C20 C 0.3610(8) 0.4624(5) 0.8389(3) 0.069(2) Uani 1 1 d .
H20 H 0.4139 0.4434 0.8037 0.082 Uiso 1 1 calc R
C21 C 0.2868(10) 0.3997(6) 0.8754(4) 0.083(3) Uani 1 1 d .
H21 H 0.2896 0.3391 0.8646 0.099 Uiso 1 1 calc R
C22 C 0.2079(10) 0.4262(7) 0.9279(5) 0.097(3) Uani 1 1 d .
H22 H 0.1572 0.3841 0.9528 0.117 Uiso 1 1 calc R
C23 C 0.2056(8) 0.5161(7) 0.9430(4) 0.080(3) Uani 1 1 d .
H23 H 0.1529 0.5349 0.9783 0.096 Uiso 1 1 calc R
C24 C 0.2799(7) 0.5780(5) 0.9066(3) 0.062(2) Uani 1 1 d .
H24 H 0.2776 0.6385 0.9176 0.074 Uiso 1 1 calc R
C25 C 0.4312(9) 0.6069(5) 0.7458(3) 0.087(3) Uani 1 1 d .
H25A H 0.3229 0.5946 0.7347 0.131 Uiso 1 1 calc R
H25B H 0.4970 0.5570 0.7340 0.131 Uiso 1 1 calc R
H25C H 0.4666 0.6603 0.7250 0.131 Uiso 1 1 calc R
C26 C -0.0227(9) 0.6364(6) 0.6347(4) 0.090(3) Uani 1 1 d .
H26 H -0.1160 0.6436 0.6082 0.108 Uiso 1 1 calc R
Cl1 Cl -0.0863(4) 0.6113(2) 0.70605(13) 0.1558(14) Uani 1 1 d .
Cl2 Cl 0.0794(4) 0.73684(19) 0.63571(15) 0.1602(13) Uani 1 1 d .
Cl3 Cl 0.0967(3) 0.55337(18) 0.60331(11) 0.1133(9) Uani 1 1 d .

loop_
_atom_site_aniso_label
_atom_site_aniso_U_11
_atom_site_aniso_U_22
_atom_site_aniso_U_33
_atom_site_aniso_U_23
_atom_site_aniso_U_13
_atom_site_aniso_U_12
S1 0.0421(10) 0.0538(11) 0.0475(10) -0.0044(9) 0.0046(9) -0.0029(9)
O1 0.049(3) 0.067(3) 0.043(3) -0.011(2) -0.001(2) 0.005(2)
O2 0.032(3) 0.056(3) 0.083(4) -0.005(3) 0.002(2) 0.003(2)
O3 0.074(3) 0.081(4) 0.038(2) -0.015(3) 0.009(2) -0.015(3)
N1 0.037(3) 0.047(3) 0.032(3) 0.004(2) 0.000(2) -0.006(3)
C1 0.042(4) 0.045(4) 0.044(4) 0.004(3) -0.008(3) 0.004(3)
C2 0.049(4) 0.061(5) 0.059(4) 0.014(4) 0.011(4) 0.021(4)
C3 0.045(4) 0.049(4) 0.042(4) 0.002(3) 0.004(3) -0.003(3)
C4 0.046(4) 0.038(4) 0.040(4) 0.002(3) -0.003(3) -0.003(3)
C5 0.045(4) 0.050(4) 0.045(4) 0.003(4) -0.009(3) -0.005(3)
C6 0.035(4) 0.055(5) 0.075(5) 0.007(4) -0.011(4) -0.010(3)
C7 0.039(4) 0.062(5) 0.066(5) 0.018(4) 0.006(4) 0.004(4)
C8 0.069(6) 0.065(5) 0.047(4) 0.021(4) -0.003(4) -0.004(4)
C9 0.049(4) 0.062(5) 0.051(4) 0.009(4) -0.015(4) -0.013(4)
C10 0.062(5) 0.115(8) 0.096(6) 0.036(6) 0.027(5) 0.003(5)
C11 0.038(4) 0.062(5) 0.048(4) 0.008(4) 0.007(3) -0.016(4)
C12 0.035(4) 0.054(5) 0.043(4) -0.002(4) 0.008(3) -0.004(3)
C13 0.057(5) 0.068(5) 0.047(4) 0.007(4) 0.001(4) -0.007(4)
C14 0.049(5) 0.143(9) 0.050(5) 0.027(6) -0.001(4) 0.007(6)
C15 0.095(7) 0.112(9) 0.081(7) 0.036(7) 0.019(6) 0.053(7)
C16 0.105(8) 0.069(6) 0.090(7) 0.022(6) 0.022(6) 0.033(6)
C17 0.071(5) 0.057(5) 0.057(5) -0.001(4) -0.005(4) -0.001(4)
C18 0.050(4) 0.065(5) 0.042(4) -0.001(4) -0.007(3) 0.005(4)
C19 0.047(4) 0.057(5) 0.041(4) 0.004(4) -0.009(3) -0.010(4)
C20 0.067(5) 0.073(6) 0.067(5) 0.002(5) -0.007(4) -0.023(5)
C21 0.081(7) 0.062(6) 0.105(7) 0.004(6) -0.015(6) -0.033(5)
C22 0.054(6) 0.114(9) 0.124(9) 0.040(8) -0.005(6) -0.025(6)
C23 0.044(5) 0.117(8) 0.079(6) 0.020(6) 0.007(4) -0.012(5)
C24 0.038(4) 0.081(6) 0.066(5) 0.016(5) 0.003(4) 0.002(4)
C25 0.088(7) 0.123(8) 0.051(5) 0.010(5) -0.026(5) -0.028(6)
C26 0.063(6) 0.127(8) 0.081(6) -0.016(6) 0.011(5) 0.005(6)
Cl1 0.186(3) 0.162(3) 0.119(2) -0.006(2) 0.078(2) -0.016(3)
Cl2 0.206(3) 0.097(2) 0.177(3) 0.023(2) 0.066(3) 0.003(2)
Cl3 0.0901(18) 0.136(2) 0.1142(19) -0.0350(18) 0.0080(15) 0.0172(16)

loop_
_atom_type_symbol
_atom_type_description
_atom_type_scat_dispersion_real
_atom_type_scat_dispersion_imag
_atom_type_scat_source
S S 0.1246 0.1234 'International Tables Vol C Tables 4.2.6.8 and 6.1.1.4'
O O 0.0106 0.0060 'International Tables Vol C Tables 4.2.6.8 and 6.1.1.4'
N N 0.0061 0.0033 'International Tables Vol C Tables 4.2.6.8 and 6.1.1.4'
Cl Cl 0.1484 0.1585 'International Tables Vol C Tables 4.2.6.8 and 6.1.1.4'
H H 0.0000 0.0000 'International Tables Vol C Tables 4.2.6.8 and 6.1.1.4'
C C 0.0033 0.0016 'International Tables Vol C Tables 4.2.6.8 and 6.1.1.4'

loop_
_geom_angle_atom_site_label_1
_geom_angle_atom_site_label_2
_geom_angle_atom_site_label_3
_geom_angle
O3 S1 O2 120.0(3)
O3 S1 N1 106.3(3)
O2 S1 N1 106.3(3)
O3 S1 C4 108.5(3)
O2 S1 C4 107.5(3)
N1 S1 C4 107.6(3)
C3 O1 C2 106.8(5)
C3 N1 C1 108.6(4)
C3 N1 S1 117.8(4)
C1 N1 S1 119.6(4)
N1 C1 C11 110.9(5)
N1 C1 C2 99.9(4)
C11 C1 C2 115.2(5)
N1 C1 H1 110.2
C11 C1 H1 110.2
C2 C1 H1 110.2
O1 C2 C1 104.4(5)
O1 C2 H2A 110.9
C1 C2 H2A 110.9
O1 C2 H2B 110.9
C1 C2 H2B 110.9
H2A C2 H2B 108.9
O1 C3 N1 105.2(5)
O1 C3 C18 109.4(5)
N1 C3 C18 114.2(5)
O1 C3 H3 109.3
N1 C3 H3 109.3
C18 C3 H3 109.3
C5 C4 C9 121.2(6)
C5 C4 S1 119.6(5)
C9 C4 S1 119.2(5)
C4 C5 C6 118.6(6)
C4 C5 H5 120.7
C6 C5 H5 120.7
C7 C6 C5 121.8(6)
C7 C6 H6 119.1
C5 C6 H6 119.1
C6 C7 C8 118.1(6)
C6 C7 C10 120.6(6)
C8 C7 C10 121.3(6)
C9 C8 C7 121.8(6)
C9 C8 H8 119.1
C7 C8 H8 119.1
C8 C9 C4 118.5(6)
C8 C9 H9 120.7
C4 C9 H9 120.7
C7 C10 H10A 109.5
C7 C10 H10B 109.5
H10A C10 H10B 109.5
C7 C10 H10C 109.5
H10A C10 H10C 109.5
H10B C10 H10C 109.5
C12 C11 C1 114.3(5)
C12 C11 H11A 108.7
C1 C11 H11A 108.7
C12 C11 H11B 108.7
C1 C11 H11B 108.7
H11A C11 H11B 107.6
C17 C12 C13 116.3(6)
C17 C12 C11 122.4(6)
C13 C12 C11 121.2(6)
C12 C13 C14 120.7(7)
C12 C13 H13 119.6
C14 C13 H13 119.6
C15 C14 C13 121.3(8)
C15 C14 H14 119.3
C13 C14 H14 119.3
C16 C15 C14 118.0(9)
C16 C15 H15 121.0
C14 C15 H15 121.0
C15 C16 C17 120.9(9)
C15 C16 H16 119.5
C17 C16 H16 119.5
C16 C17 C12 122.6(7)
C16 C17 H17 118.7
C12 C17 H17 118.7
C19 C18 C25 115.2(6)
C19 C18 C3 112.7(5)
C25 C18 C3 109.1(5)
C19 C18 H18 106.4
C25 C18 H18 106.4
C3 C18 H18 106.4
C20 C19 C24 117.6(7)
C20 C19 C18 122.7(7)
C24 C19 C18 119.7(6)
C19 C20 C21 121.7(7)
C19 C20 H20 119.2
C21 C20 H20 119.2
C20 C21 C22 120.2(8)
C20 C21 H21 119.9
C22 C21 H21 119.9
C23 C22 C21 118.8(9)
C23 C22 H22 120.6
C21 C22 H22 120.6
C24 C23 C22 120.7(9)
C24 C23 H23 119.7
C22 C23 H23 119.7
C23 C24 C19 121.0(8)
C23 C24 H24 119.5
C19 C24 H24 119.5
C18 C25 H25A 109.5
C18 C25 H25B 109.5
H25A C25 H25B 109.5
C18 C25 H25C 109.5
H25A C25 H25C 109.5
H25B C25 H25C 109.5
Cl1 C26 Cl2 109.8(5)
Cl1 C26 Cl3 113.0(5)
Cl2 C26 Cl3 109.4(4)
Cl1 C26 H26 108.2
Cl2 C26 H26 108.2
Cl3 C26 H26 108.2

loop_
_geom_bond_atom_site_label_1
_geom_bond_atom_site_label_2
_geom_bond_distance
S1 O3 1.421(4)
S1 O2 1.441(4)
S1 N1 1.625(5)
S1 C4 1.760(6)
O1 C3 1.406(7)
O1 C2 1.424(7)
N1 C3 1.484(7)
N1 C1 1.491(7)
C1 C11 1.517(7)
C1 C2 1.526(8)
C1 H1 0.9800
C2 H2A 0.9700
C2 H2B 0.9700
C3 C18 1.536(8)
C3 H3 0.9800
C4 C5 1.380(8)
C4 C9 1.391(8)
C5 C6 1.399(8)
C5 H5 0.9300
C6 C7 1.364(9)
C6 H6 0.9300
C7 C8 1.402(8)
C7 C10 1.520(9)
C8 C9 1.376(8)
C8 H8 0.9300
C9 H9 0.9300
C10 H10A 0.9600
C10 H10B 0.9600
C10 H10C 0.9600
C11 C12 1.480(8)
C11 H11A 0.9700
C11 H11B 0.9700
C12 C17 1.380(9)
C12 C13 1.385(8)
C13 C14 1.395(9)
C13 H13 0.9300
C14 C15 1.367(11)
C14 H14 0.9300
C15 C16 1.365(11)
C15 H15 0.9300
C16 C17 1.368(9)
C16 H16 0.9300
C17 H17 0.9300
C18 C19 1.489(8)
C18 C25 1.527(8)
C18 H18 0.9800
C19 C20 1.364(9)
C19 C24 1.398(9)
C20 C21 1.374(9)
C20 H20 0.9300
C21 C22 1.379(11)
C21 H21 0.9300
C22 C23 1.374(11)
C22 H22 0.9300
C23 C24 1.365(10)
C23 H23 0.9300
C24 H24 0.9300
C25 H25A 0.9600
C25 H25B 0.9600
C25 H25C 0.9600
C26 Cl1 1.684(8)
C26 Cl2 1.722(8)
C26 Cl3 1.730(8)
C26 H26 0.9800

loop_
_geom_torsion_atom_site_label_1
_geom_torsion_atom_site_label_2
_geom_torsion_atom_site_label_3
_geom_torsion_atom_site_label_4
_geom_torsion
O3 S1 N1 C3 -178.3(4)
O2 S1 N1 C3 52.7(5)
C4 S1 N1 C3 -62.2(5)
O3 S1 N1 C1 -42.7(5)
O2 S1 N1 C1 -171.6(4)
C4 S1 N1 C1 73.4(4)
C3 N1 C1 C11 -104.3(5)
S1 N1 C1 C11 116.5(5)
C3 N1 C1 C2 17.7(6)
S1 N1 C1 C2 -121.6(5)
C3 O1 C2 C1 40.1(6)
N1 C1 C2 O1 -34.3(6)
C11 C1 C2 O1 84.5(6)
C2 O1 C3 N1 -28.0(6)
C2 O1 C3 C18 -151.1(5)
C1 N1 C3 O1 5.0(6)
S1 N1 C3 O1 145.2(4)
C1 N1 C3 C18 125.0(6)
S1 N1 C3 C18 -94.9(6)
O3 S1 C4 C5 30.8(6)
O2 S1 C4 C5 162.1(5)
N1 S1 C4 C5 -83.8(5)
O3 S1 C4 C9 -152.6(5)
O2 S1 C4 C9 -21.4(6)
N1 S1 C4 C9 92.8(5)
C9 C4 C5 C6 -2.0(9)
S1 C4 C5 C6 174.4(5)
C4 C5 C6 C7 2.4(10)
C5 C6 C7 C8 -1.8(11)
C5 C6 C7 C10 -179.4(7)
C6 C7 C8 C9 0.9(11)
C10 C7 C8 C9 178.4(7)
C7 C8 C9 C4 -0.5(11)
C5 C4 C9 C8 1.1(10)
S1 C4 C9 C8 -175.4(5)
N1 C1 C11 C12 -176.1(5)
C2 C1 C11 C12 71.5(7)
C1 C11 C12 C17 -108.8(7)
C1 C11 C12 C13 68.8(7)
C17 C12 C13 C14 -2.4(9)
C11 C12 C13 C14 179.9(6)
C12 C13 C14 C15 1.8(11)
C13 C14 C15 C16 -0.7(13)
C14 C15 C16 C17 0.5(13)
C15 C16 C17 C12 -1.2(12)
C13 C12 C17 C16 2.2(10)
C11 C12 C17 C16 179.9(6)
O1 C3 C18 C19 58.4(7)
N1 C3 C18 C19 -59.2(7)
O1 C3 C18 C25 -70.8(7)
N1 C3 C18 C25 171.6(6)
C25 C18 C19 C20 40.0(9)
C3 C18 C19 C20 -86.1(8)
C25 C18 C19 C24 -142.2(6)
C3 C18 C19 C24 91.7(7)
C24 C19 C20 C21 0.5(11)
C18 C19 C20 C21 178.4(6)
C19 C20 C21 C22 -0.1(12)
C20 C21 C22 C23 -0.1(13)
C21 C22 C23 C24 0.0(13)
C22 C23 C24 C19 0.4(11)
C20 C19 C24 C23 -0.6(10)
C18 C19 C24 C23 -178.5(6)
